data_2003966
loop_
_publ_author_name
'Maurin, J. K.'

_publ_contact_author
;
Dr J. K. Maurin
Institue of Atomic Energy
X-ray Research Group
05-400 Otwock-Swierk
Poland
;
_publ_section_title
;
 Resonance-Assisted Hydrogen Bonds Between Oxime and Carboxyl Groups.
 II. The Tetrameric Structure of Pyruvic Acid Oxime
;
_journal_issue 10
_journal_name_full 'Acta Crystallographica Section C'
_journal_page_first 2111
_journal_page_last 2113
_journal_paper_doi 10.1107/S0108270195005932
_journal_volume 51
_journal_year 1995
_chemical_compound_source synthesis
_chemical_formula_sum 'C3 H5 N O3'
_chemical_formula_weight 103.08
_chemical_name_common
;
pyruvic acid oxime
;
_chemical_name_systematic
;
2-hydroxyiminopropanoic acid
;
_chemical_temperature_decomposition 453.5(5)
_space_group_IT_number 2
_symmetry_cell_setting triclinic
_symmetry_space_group_name_Hall '-P 1'
_symmetry_space_group_name_H-M 'P -1'
_audit_creation_method SHELXL
_cell_angle_alpha 70.86(4)
_cell_angle_beta 88.56(4)
_cell_angle_gamma 82.11(5)
_cell_formula_units_Z 8
_cell_length_a 8.313(5)
_cell_length_b 9.717(5)
_cell_length_c 12.151(4)
_cell_measurement_reflns_used 25
_cell_measurement_temperature 293(2)
_cell_measurement_theta_max 18
_cell_measurement_theta_min 16
_cell_volume 918.3(8)
_computing_cell_refinement 'Kuma Diffraction'
_computing_data_collection 'Kuma Diffraction (1987)'
_computing_data_reduction 'Kuma Diffraction'
_computing_molecular_graphics 'ORTEPII (Johnson, 1976)'
_computing_publication_material SHELXL93
_computing_structure_refinement 'SHELXL93 (Sheldrick, 1993)'
_computing_structure_solution 'SHELXS86 (Sheldrick, 1985)'
_diffrn_ambient_temperature 293(2)
_diffrn_measurement_device
;
Kuma KM-4 \k axis four-circle diffractometer
;
_diffrn_measurement_method
;
profile data from \w/\q scans
;
_diffrn_radiation_monochromator graphite
_diffrn_radiation_source 'fine-focus sealed tube'
_diffrn_radiation_type CuK\a
_diffrn_radiation_wavelength 1.54178
_diffrn_reflns_av_R_equivalents 0.0174
_diffrn_reflns_av_sigmaI/netI 0.0230
_diffrn_reflns_limit_h_max 0
_diffrn_reflns_limit_h_min -9
_diffrn_reflns_limit_k_max 10
_diffrn_reflns_limit_k_min -10
_diffrn_reflns_limit_l_max 13
_diffrn_reflns_limit_l_min -13
_diffrn_reflns_number 2863
_diffrn_reflns_theta_max 60.05
_diffrn_reflns_theta_min 3.85
_diffrn_standards_decay_% 0
_diffrn_standards_interval_count 200
_diffrn_standards_number 3
_exptl_absorpt_coefficient_mu 1.183
_exptl_absorpt_correction_type none
_exptl_crystal_colour
;
colourless
;
_exptl_crystal_density_diffrn 1.491
_exptl_crystal_description
;
columnar
;
_exptl_crystal_F_000 432
_exptl_crystal_size_max 0.5
_exptl_crystal_size_mid 0.25
_exptl_crystal_size_min 0.2
_refine_diff_density_max 0.318
_refine_diff_density_min -0.231
_refine_ls_extinction_coef 0.0056(8)
_refine_ls_extinction_method 'SHELXL93 (Sheldrick, 1993)'
_refine_ls_goodness_of_fit_all 1.016
_refine_ls_goodness_of_fit_obs 1.130
_refine_ls_hydrogen_treatment 'H atoms: see text'
_refine_ls_matrix_type full
_refine_ls_number_parameters 294
_refine_ls_number_reflns 2654
_refine_ls_number_restraints 0
_refine_ls_restrained_S_all 1.016
_refine_ls_restrained_S_obs 1.130
_refine_ls_R_factor_all 0.0639
_refine_ls_R_factor_obs 0.0393
_refine_ls_shift/esd_max 0.000
_refine_ls_shift/esd_mean 0.000
_refine_ls_structure_factor_coef Fsqd
_refine_ls_weighting_scheme
;calc w = 1/[\s^2^(Fo^2^) + (0.0741P)^2^ + 0.1438P] where
P = (Fo^2^ + 2Fc^2^)/3
;
_refine_ls_wR_factor_all 0.1139
_refine_ls_wR_factor_obs 0.1038
_reflns_number_observed 1875
_reflns_number_total 2654
_reflns_observed_criterion >2sigma(I)
_cod_data_source_file ab1262.cif
_cod_data_source_block m11a
_cod_depositor_comments
;
The following automatic conversions were performed:

'_chemical_melting_point' tag was changed to
'_chemical_temperature_decomposition' since the value had been given
as '453-454 K, decomposition'. The value was changed to '453.5(5)' -
the average value was taken and precision was estimated.

Automatic conversion script
Id: cif_fix_values 1715 2011-07-08 13:25:40Z adriana 
;
_cod_database_code 2003966

loop_
_symmetry_equiv_pos_as_xyz
'x, y, z'
'-x, -y, -z'

loop_
_atom_site_aniso_label
_atom_site_aniso_U_11
_atom_site_aniso_U_22
_atom_site_aniso_U_33
_atom_site_aniso_U_12
_atom_site_aniso_U_13
_atom_site_aniso_U_23
N11 0.0429(9) 0.0459(9) 0.0311(8) 0.0077(8) -0.0034(7) -0.0129(7)
O11 0.0577(9) 0.0628(9) 0.0312(8) 0.0219(8) -0.0090(6) -0.0182(7)
O12 0.0546(9) 0.0489(8) 0.0397(8) 0.0170(7) -0.0064(6) -0.0133(6)
O13 0.0595(9) 0.0583(9) 0.0336(8) 0.0238(7) -0.0053(6) -0.0176(7)
C11 0.0393(11) 0.0413(11) 0.0381(11) 0.0054(9) -0.0004(8) -0.0135(8)
C12 0.0370(10) 0.0397(10) 0.0354(10) 0.0032(9) 0.0007(8) -0.0144(8)
C13 0.0505(13) 0.0539(12) 0.0439(12) 0.0120(10) 0.0005(9) -0.0216(10)
N21 0.0423(9) 0.0416(9) 0.0402(9) 0.0118(7) -0.0072(7) -0.0178(7)
O21 0.0614(10) 0.0548(9) 0.0478(9) 0.0270(7) -0.0139(7) -0.0267(7)
O22 0.0570(9) 0.0688(10) 0.0392(8) 0.0203(7) -0.0070(6) -0.0243(7)
O23 0.0542(9) 0.0555(9) 0.0370(8) 0.0212(7) -0.0092(6) -0.0183(7)
C21 0.0397(11) 0.0427(11) 0.0333(11) 0.0040(9) -0.0025(8) -0.0133(8)
C22 0.0400(11) 0.0413(11) 0.0347(11) 0.0056(8) -0.0067(8) -0.0128(8)
C23 0.0652(14) 0.0546(13) 0.0448(12) 0.0182(11) -0.0176(10) -0.0158(10)
N31 0.0452(9) 0.0426(9) 0.0282(8) 0.0060(7) -0.0034(7) -0.0115(7)
O31 0.0598(9) 0.0532(9) 0.0301(8) 0.0174(7) -0.0088(6) -0.0146(6)
O32 0.0590(9) 0.0579(9) 0.0441(8) 0.0236(7) -0.0147(7) -0.0200(7)
O33 0.0598(9) 0.0535(8) 0.0363(8) 0.0200(7) -0.0100(7) -0.0194(7)
C31 0.0410(11) 0.0388(10) 0.0363(10) 0.0058(9) -0.0024(8) -0.0122(8)
C32 0.0389(10) 0.0400(10) 0.0340(10) 0.0042(9) -0.0010(8) -0.0119(8)
C33 0.0541(13) 0.0528(12) 0.0424(12) 0.0156(10) -0.0042(9) -0.0208(10)
N41 0.0441(9) 0.0432(9) 0.0381(9) 0.0135(7) -0.0017(7) -0.0146(7)
O41 0.0607(10) 0.0553(9) 0.0439(9) 0.0269(7) -0.0074(7) -0.0203(7)
O42 0.0623(9) 0.0574(9) 0.0391(8) 0.0176(7) -0.0096(7) -0.0218(7)
O43 0.0604(9) 0.0531(9) 0.0342(8) 0.0216(7) -0.0091(6) -0.0155(6)
C41 0.0435(11) 0.0409(10) 0.0338(11) 0.0045(9) -0.0022(8) -0.0124(8)
C42 0.0386(11) 0.0413(11) 0.0352(11) 0.0049(9) -0.0023(8) -0.0115(8)
C43 0.0584(13) 0.0539(13) 0.0399(12) 0.0136(11) -0.0110(10) -0.0125(10)

loop_
_atom_site_label
_atom_site_occupancy
_atom_site_fract_x
_atom_site_fract_y
_atom_site_fract_z
_atom_site_U_iso_or_equiv
_atom_site_thermal_displace_type
_atom_site_calc_flag
_atom_site_refinement_flags
_atom_site_type_symbol
N11 1 0.1484(2) 0.1133(2) 0.37383(13) 0.0412(4) Uani d . N
O11 1 0.1831(2) 0.0731(2) 0.49130(11) 0.0527(4) Uani d . O
H11O 1 0.2642(42) 0.0071(38) 0.4995(29) 0.105(11) Uiso d . H
O12 1 -0.1154(2) 0.36990(15) 0.17116(12) 0.0503(4) Uani d . O
O13 1 0.0693(2) 0.1866(2) 0.15574(12) 0.0529(4) Uani d . O
H13O 1 0.0339(31) 0.2287(28) 0.0717(26) 0.077(8) Uiso d . H
C11 1 -0.0137(2) 0.2643(2) 0.2137(2) 0.0405(5) Uani d . C
C12 1 0.0256(2) 0.2128(2) 0.3408(2) 0.0377(5) Uani d . C
C13 1 -0.0763(3) 0.2809(2) 0.4163(2) 0.0499(6) Uani d . C
H131 0.63(2) -0.0372(3) 0.2373(2) 0.4955(2) 0.054(5) Uiso calc PR H
H132 0.63(2) -0.1869(3) 0.2649(2) 0.4114(2) 0.054(5) Uiso calc PR H
H133 0.63(2) -0.0706(3) 0.3846(2) 0.3909(2) 0.054(5) Uiso calc PR H
H134 0.37(2) -0.1593(3) 0.3539(2) 0.3697(2) 0.054(5) Uiso calc PR H
H135 0.37(2) -0.0096(3) 0.3264(2) 0.4538(2) 0.054(5) Uiso calc PR H
H136 0.37(2) -0.1259(3) 0.2066(2) 0.4743(2) 0.054(5) Uiso calc PR H
N21 1 0.5726(2) -0.2840(2) 0.26620(14) 0.0419(4) Uani d . N
O21 1 0.6884(2) -0.3971(2) 0.25968(13) 0.0554(4) Uani d . O
H21O 1 0.6722(30) -0.3929(26) 0.1850(24) 0.068(8) Uiso d . H
O22 1 0.4282(2) -0.1314(2) 0.47422(12) 0.0561(4) Uani d . O
O23 1 0.3526(2) -0.0765(2) 0.28761(12) 0.0508(4) Uani d . O
H23O 1 0.2732(40) -0.0062(36) 0.3089(28) 0.102(10) Uiso d . H
C21 1 0.4419(2) -0.1518(2) 0.3812(2) 0.0393(5) Uani d . C
C22 1 0.5652(2) -0.2718(2) 0.3675(2) 0.0396(5) Uani d . C
C23 1 0.6665(3) -0.3655(3) 0.4703(2) 0.0573(6) Uani d . C
H231 0.39(2) 0.7399(3) -0.4375(3) 0.4490(2) 0.066(6) Uiso calc PR H
H232 0.39(2) 0.5978(3) -0.4144(3) 0.5312(2) 0.066(6) Uiso calc PR H
H233 0.39(2) 0.7275(3) -0.3055(3) 0.4974(2) 0.066(6) Uiso calc PR H
H234 0.61(2) 0.6368(3) -0.3341(3) 0.5361(2) 0.066(6) Uiso calc PR H
H235 0.61(2) 0.7790(3) -0.3572(3) 0.4539(2) 0.066(6) Uiso calc PR H
H236 0.61(2) 0.6493(3) -0.4661(3) 0.4876(2) 0.066(6) Uiso calc PR H
N31 1 0.3297(2) -0.0971(2) -0.16378(13) 0.0398(4) Uani d . N
O31 1 0.2825(2) -0.0651(2) -0.27864(11) 0.0498(4) Uani d . O
H31O 1 0.2044(39) 0.0160(36) -0.2870(27) 0.103(10) Uiso d . H
O32 1 0.6054(2) -0.3442(2) 0.03534(12) 0.0557(4) Uani d . O
O33 1 0.4225(2) -0.1590(2) 0.04902(12) 0.0513(4) Uani d . O
H33O 1 0.4633(29) -0.1902(27) 0.1254(24) 0.066(7) Uiso d . H
C31 1 0.4983(2) -0.2436(2) -0.0067(2) 0.0398(5) Uani d . C
C32 1 0.4419(2) -0.2062(2) -0.1295(2) 0.0386(5) Uani d . C
C33 1 0.5183(3) -0.2939(2) -0.2014(2) 0.0506(6) Uani d . C
H331 0.45(2) 0.4692(3) -0.2566(2) -0.2780(2) 0.061(6) Uiso calc PR H
H332 0.45(2) 0.5025(3) -0.3949(2) -0.1658(2) 0.061(6) Uiso calc PR H
H333 0.45(2) 0.6324(3) -0.2869(2) -0.2069(2) 0.061(6) Uiso calc PR H
H334 0.55(2) 0.6003(3) -0.3690(2) -0.1558(2) 0.061(6) Uiso calc PR H
H335 0.55(2) 0.5669(3) -0.2307(2) -0.2680(2) 0.061(6) Uiso calc PR H
H336 0.55(2) 0.4370(3) -0.3387(2) -0.2269(2) 0.061(6) Uiso calc PR H
N41 1 -0.0682(2) 0.3177(2) -0.06230(14) 0.0434(4) Uani d . N
O41 1 -0.1823(2) 0.4333(2) -0.05748(14) 0.0556(4) Uani d . O
H41O 1 -0.1666(33) 0.4332(30) 0.0146(27) 0.081(9) Uiso d . H
O42 1 0.0624(2) 0.1553(2) -0.26732(12) 0.0538(4) Uani d . O
O43 1 0.1423(2) 0.1025(2) -0.08178(12) 0.0516(4) Uani d . O
H43O 1 0.2102(38) 0.0232(34) -0.1003(26) 0.100(10) Uiso d . H
C41 1 0.0532(2) 0.1785(2) -0.1751(2) 0.0403(5) Uani d . C
C42 1 -0.0647(2) 0.3016(2) -0.1618(2) 0.0396(5) Uani d . C
C43 1 -0.1683(3) 0.3938(2) -0.2643(2) 0.0533(6) Uani d . C
H431 0.41(2) -0.2382(3) 0.4686(2) -0.2440(2) 0.057(6) Uiso calc PR H
H432 0.41(2) -0.2329(3) 0.3334(2) -0.2879(2) 0.057(6) Uiso calc PR H
H433 0.41(2) -0.1006(3) 0.4392(2) -0.3273(2) 0.057(6) Uiso calc PR H
H434 0.59(2) -0.1429(3) 0.3588(2) -0.3288(2) 0.057(6) Uiso calc PR H
H435 0.59(2) -0.1483(3) 0.4941(2) -0.2849(2) 0.057(6) Uiso calc PR H
H436 0.59(2) -0.2806(3) 0.3882(2) -0.2455(2) 0.057(6) Uiso calc PR H

loop_
_atom_type_symbol
_atom_type_description
_atom_type_scat_source
_atom_type_scat_dispersion_real
_atom_type_scat_dispersion_imag
C C 'International Tables Vol C Tables 4.2.6.8 and 6.1.1.4' 0.0181 0.0091
H H 'International Tables Vol C Tables 4.2.6.8 and 6.1.1.4' 0.0000 0.0000
N N 'International Tables Vol C Tables 4.2.6.8 and 6.1.1.4' 0.0311 0.0180
O O 'International Tables Vol C Tables 4.2.6.8 and 6.1.1.4' 0.0492 0.0322

loop_
_geom_angle_atom_site_label_1
_geom_angle_atom_site_label_2
_geom_angle_atom_site_label_3
_geom_angle
_geom_angle_publ_flag
C12 N11 O11 113.0(2) yes
O12 C11 O13 125.0(2) yes
O12 C11 C12 120.5(2) yes
O13 C11 C12 114.5(2) yes
N11 C12 C13 126.2(2) yes
N11 C12 C11 115.2(2) yes
C13 C12 C11 118.6(2) yes
C22 N21 O21 112.7(2) yes
O22 C21 O23 124.8(2) yes
O22 C21 C22 120.0(2) yes
O23 C21 C22 115.2(2) yes
N21 C22 C23 125.8(2) yes
N21 C22 C21 115.7(2) yes
C23 C22 C21 118.5(2) yes
C32 N31 O31 113.0(2) yes
O32 C31 O33 124.7(2) yes
O32 C31 C32 121.0(2) yes
O33 C31 C32 114.3(2) yes
N31 C32 C33 125.7(2) yes
N31 C32 C31 115.0(2) yes
C33 C32 C31 119.4(2) yes
C42 N41 O41 112.4(2) yes
O42 C41 O43 124.8(2) yes
O42 C41 C42 120.2(2) yes
O43 C41 C42 115.0(2) yes
N41 C42 C43 125.6(2) yes
N41 C42 C41 116.3(2) yes
C43 C42 C41 118.1(2) yes

loop_
_geom_bond_atom_site_label_1
_geom_bond_atom_site_label_2
_geom_bond_distance
_geom_bond_publ_flag
N11 C12 1.278(3) yes
N11 O11 1.378(2) yes
O12 C11 1.212(2) yes
O13 C11 1.313(2) yes
C11 C12 1.489(3) yes
C12 C13 1.484(3) yes
N21 C22 1.273(2) yes
N21 O21 1.380(2) yes
O22 C21 1.210(2) yes
O23 C21 1.314(2) yes
C21 C22 1.493(3) yes
C22 C23 1.482(3) yes
N31 C32 1.275(2) yes
N31 O31 1.381(2) yes
O32 C31 1.211(2) yes
O33 C31 1.316(2) yes
C31 C32 1.487(3) yes
C32 C33 1.485(3) yes
N41 C42 1.269(2) yes
N41 O41 1.383(2) yes
O42 C41 1.212(2) yes
O43 C41 1.313(2) yes
C41 C42 1.488(3) yes
C42 C43 1.485(3) yes

loop_
_geom_torsion_atom_site_label_1
_geom_torsion_atom_site_label_2
_geom_torsion_atom_site_label_3
_geom_torsion_atom_site_label_4
_geom_torsion
_geom_torsion_publ_flag
O11 N11 C12 C13 -1.1(3) no
O11 N11 C12 C11 177.9(2) no
O12 C11 C12 N11 -171.3(2) no
O13 C11 C12 N11 8.8(3) no
O12 C11 C12 C13 7.7(3) no
O13 C11 C12 C13 -172.2(2) no
O21 N21 C22 C23 -0.1(3) no
O21 N21 C22 C21 -179.8(2) no
O22 C21 C22 N21 -179.1(2) no
O23 C21 C22 N21 2.1(3) no
O22 C21 C22 C23 1.2(3) no
O23 C21 C22 C23 -177.7(2) no
O31 N31 C32 C33 -0.1(3) no
O31 N31 C32 C31 179.2(2) no
O32 C31 C32 N31 -179.4(2) no
O33 C31 C32 N31 0.6(3) no
O32 C31 C32 C33 0.0(3) no
O33 C31 C32 C33 -180.0(2) no
O41 N41 C42 C43 0.3(3) no
O41 N41 C42 C41 -179.3(2) no
O42 C41 C42 N41 179.3(2) no
O43 C41 C42 N41 -1.2(3) no
O42 C41 C42 C43 -0.3(3) no
O43 C41 C42 C43 179.2(2) no
